data_1508205
loop_
_publ_author_name
'Vukotic, V. Nicholas'
'Harris, Kristopher J.'
'Zhu, Kelong'
'Schurko, Robert W.'
'Loeb, Stephen J.'

_publ_section_title
;
 Metal-organic frameworks with dynamic interlocked components.
;
_journal_issue 6
_journal_name_full 'Nature chemistry'
_journal_page_first 456
_journal_page_last 460
_journal_paper_doi 10.1038/nchem.1354
_journal_volume 4
_journal_year 2012
_chemical_formula_sum 'C35 H55 Cu2 N O19'
_chemical_formula_weight 920.88
_chemical_name_systematic
; 
 ? 
;
_space_group_IT_number 148
_symmetry_cell_setting hexagonal
_symmetry_space_group_name_Hall '-R 3'
_symmetry_space_group_name_H-M 'R -3 :H'
_atom_sites_solution_hydrogens geom
_atom_sites_solution_primary direct
_atom_sites_solution_secondary difmap
_audit_creation_method SHELXL-97
_cell_angle_alpha 90.00
_cell_angle_beta 90.00
_cell_angle_gamma 120.00
_cell_formula_units_Z 9
_cell_length_a 23.127(4)
_cell_length_b 23.127(4)
_cell_length_c 19.723(3)
_cell_measurement_reflns_used 368
_cell_measurement_temperature 148(2)
_cell_measurement_theta_max 24.99
_cell_measurement_theta_min 1.76
_cell_volume 9136(3)
_computing_cell_refinement 'Bruker SAINT'
_computing_data_collection 'Bruker SMART'
_computing_data_reduction 'Bruker SHELXTL XPREP'
_computing_molecular_graphics 'Bruker SHELXTL XP'
_computing_publication_material 'Bruker SHELXTL XCIF'
_computing_structure_refinement 'SHELXL-97 (Sheldrick, 1997)'
_computing_structure_solution 'SHELXS-97 (Sheldrick, 1997)'
_diffrn_ambient_temperature 148(2)
_diffrn_measured_fraction_theta_full 1.000
_diffrn_measured_fraction_theta_max 1.000
_diffrn_radiation_monochromator graphite
_diffrn_radiation_source 'fine-focus sealed tube'
_diffrn_radiation_type MoK\a
_diffrn_radiation_wavelength 0.71073
_diffrn_reflns_av_R_equivalents 0.0834
_diffrn_reflns_av_sigmaI/netI 0.0654
_diffrn_reflns_limit_h_max 27
_diffrn_reflns_limit_h_min -27
_diffrn_reflns_limit_k_max 27
_diffrn_reflns_limit_k_min -27
_diffrn_reflns_limit_l_max 23
_diffrn_reflns_limit_l_min -23
_diffrn_reflns_number 28250
_diffrn_reflns_theta_full 24.99
_diffrn_reflns_theta_max 24.99
_diffrn_reflns_theta_min 1.76
_exptl_absorpt_coefficient_mu 1.126
_exptl_absorpt_correction_T_max 0.8185
_exptl_absorpt_correction_T_min 0.5623
_exptl_absorpt_correction_type empirical
_exptl_absorpt_process_details sadabs
_exptl_crystal_colour colorless
_exptl_crystal_density_diffrn 1.506
_exptl_crystal_density_method 'not measured'
_exptl_crystal_description prism
_exptl_crystal_F_000 4338
_exptl_crystal_size_max 0.40
_exptl_crystal_size_mid 0.34
_exptl_crystal_size_min 0.28
_platon_squeeze_details
;
 The unit cell contains an estimated 27 molecules of water which have
 been treated as a diffuse contribution to the overall scattering 
 without specific atom positions by SQUEEZE/PLATON.
 
 Refinement of F^2^ against ALL reflections.  The weighted R-factor wR and 
 goodness of fit S are based on F^2^, conventional R-factors R are based 
 on F, with F set to zero for negative F^2^. The threshold expression of 
 F^2^ > 2sigma(F^2^) is used only for calculating R-factors(gt) etc. and is 
 not relevant to the choice of reflections for refinement.  R-factors based 
 on F^2^ are statistically about twice as large as those based on F, and R- 
 factors based on ALL data will be even larger.
 
 An AFIX 66 command was used to restrain the geometry of the axle
 aromatic ring to approximate a planar hexagon with C-C bonds of 1.36 A 
 and C-C-C bond angles of 120 deg. Electron density due to atoms of the
 macrocyclic 24C6 ring were diffuse due to the various conformations possible
 and dynamics of the ring which resulted in significant disorder. DFIX and
 DANG commands were used to restrain the C-C, C-O, C-C-C, O-C-C and O-C-C 
 angles in the ring in order to achieve a suitable model. SIMU commands were
 used to distribute the electron density evenly amongst the C and O atoms
 of the macrocyle.
;
_refine_diff_density_max 2.324
_refine_diff_density_min -0.730
_refine_diff_density_rms 0.215
_refine_ls_extinction_method none
_refine_ls_goodness_of_fit_ref 2.363
_refine_ls_hydrogen_treatment constr
_refine_ls_matrix_type full
_refine_ls_number_parameters 349
_refine_ls_number_reflns 3589
_refine_ls_number_restraints 1575
_refine_ls_restrained_S_all 3.652
_refine_ls_R_factor_all 0.2182
_refine_ls_R_factor_gt 0.1994
_refine_ls_shift/su_max 0.000
_refine_ls_shift/su_mean 0.000
_refine_ls_structure_factor_coef Fsqd
_refine_ls_weighting_details 'calc w=1/[\s^2^(Fo^2^)+(0.2000P)^2^+0.0000P] where P=(Fo^2^+2Fc^2^)/3'
_refine_ls_weighting_scheme calc
_refine_ls_wR_factor_gt 0.5549
_refine_ls_wR_factor_ref 0.5617
_reflns_number_gt 2416
_reflns_number_total 3589
_reflns_threshold_expression >2sigma(I)
_cod_data_source_file nchem.1354-s3.cif
_cod_data_source_block nv219_(SQUEEZE_used_to_remove_H2O_in_void)
_cod_original_sg_symbol_H-M R-3
_cod_database_code 1508205

loop_
_symmetry_equiv_pos_as_xyz
'x, y, z'
'-y, x-y, z'
'-x+y, -x, z'
'x+2/3, y+1/3, z+1/3'
'-y+2/3, x-y+1/3, z+1/3'
'-x+y+2/3, -x+1/3, z+1/3'
'x+1/3, y+2/3, z+2/3'
'-y+1/3, x-y+2/3, z+2/3'
'-x+y+1/3, -x+2/3, z+2/3'
'-x, -y, -z'
'y, -x+y, -z'
'x-y, x, -z'
'-x+2/3, -y+1/3, -z+1/3'
'y+2/3, -x+y+1/3, -z+1/3'
'x-y+2/3, x+1/3, -z+1/3'
'-x+1/3, -y+2/3, -z+2/3'
'y+1/3, -x+y+2/3, -z+2/3'
'x-y+1/3, x+2/3, -z+2/3'

loop_
_atom_site_label
_atom_site_type_symbol
_atom_site_fract_x
_atom_site_fract_y
_atom_site_fract_z
_atom_site_U_iso_or_equiv
_atom_site_adp_type
_atom_site_occupancy
_atom_site_symmetry_multiplicity
_atom_site_calc_flag
_atom_site_refinement_flags
_atom_site_disorder_assembly
_atom_site_disorder_group
Cu1 Cu -0.80080(14) -1.60170(11) -0.67909(16) 0.0867(16) Uani 1 1 d . . .
O1W O -0.7479(17) -1.4988(9) -0.6962(16) 0.199(14) Uani 1 1 d . . .
H1WA H -0.7261 -1.4739 -0.6548 0.298 Uiso 0.67 1 d PR . .
H1WB H -0.7793 -1.4852 -0.7127 0.298 Uiso 0.67 1 d PR . .
H1WC H -0.7140 -1.4894 -0.7309 0.298 Uiso 0.67 1 d PR . .
O1 O -0.8613(11) -1.6011(8) -0.6086(10) 0.120(7) Uani 1 1 d . . .
O2 O -0.9146(9) -1.7115(8) -0.5899(9) 0.103(5) Uani 1 1 d . . .
O3 O -1.1378(11) -1.7389(11) -0.3899(11) 0.125(7) Uani 1 1 d . . .
O4 O -1.0855(9) -1.7949(8) -0.4129(9) 0.103(5) Uani 1 1 d . . .
C1 C -0.9040(16) -1.6505(14) -0.5814(14) 0.108(8) Uani 1 1 d . . .
C2 C -1.0950(13) -1.7480(13) -0.4186(13) 0.097(7) Uani 1 1 d . . .
C3 C -0.9524(9) -1.6438(8) -0.5371(10) 0.109(8) Uani 1 1 d G . .
C4 C -1.0004(8) -1.6977(6) -0.5003(8) 0.091(7) Uani 1 1 d G . .
H4A H -1.0005 -1.7389 -0.5003 0.109 Uiso 1 1 calc R . .
C5 C -1.0482(9) -1.6915(8) -0.4634(10) 0.105(8) Uani 1 1 d G . .
C6 C -1.0480(12) -1.6313(11) -0.4633(13) 0.170(16) Uani 1 1 d G A .
H6A H -1.0807 -1.6270 -0.4381 0.204 Uiso 1 1 calc R . .
C7 C -1.0000(14) -1.5774(9) -0.5002(15) 0.20(3) Uani 1 1 d GD . .
C8 C -0.9522(12) -1.5836(7) -0.5371(13) 0.155(14) Uani 1 1 d G A .
H8A H -0.9195 -1.5467 -0.5623 0.186 Uiso 1 1 calc R . .
N1 N -1.015(6) -1.527(5) -0.502(8) 0.25(4) Uani 0.50 1 d PDU A -1
H1NA H -1.0191 -1.5119 -0.5371 0.305 Uiso 0.50 1 d PR A -1
C9 C -0.977(5) -1.507(2) -0.505(11) 0.25(5) Uani 0.50 1 d PDU A -2
O5 O -0.811(5) -1.385(5) -0.392(3) 0.279(18) Uani 0.50 1 d PDU B -3
O6 O -0.789(4) -1.341(4) -0.561(3) 0.277(18) Uani 0.50 1 d PDU B -3
O7 O -0.929(2) -1.459(5) -0.650(3) 0.266(18) Uani 0.50 1 d PDU B -3
O8 O -1.066(3) -1.532(4) -0.680(5) 0.258(18) Uani 0.50 1 d PDU B -3
O9 O -1.206(3) -1.558(4) -0.577(3) 0.274(18) Uani 0.50 1 d PDU B -3
O10 O -1.212(3) -1.602(5) -0.408(3) 0.268(18) Uani 0.50 1 d PDU B -3
C11 C -0.842(3) -1.391(5) -0.455(3) 0.274(18) Uani 0.50 1 d PDU B -3
H11A H -0.8511 -1.3534 -0.4611 0.329 Uiso 0.50 1 calc PR B -3
H11B H -0.8857 -1.4331 -0.4567 0.329 Uiso 0.50 1 calc PR B -3
C12 C -0.800(5) -1.390(5) -0.512(3) 0.273(18) Uani 0.50 1 d PDU B -3
H12A H -0.7560 -1.3814 -0.4940 0.328 Uiso 0.50 1 calc PR B -3
H12B H -0.8212 -1.4346 -0.5343 0.328 Uiso 0.50 1 calc PR B -3
C13 C -0.825(5) -1.360(3) -0.623(4) 0.275(18) Uani 0.50 1 d PDU B -3
H13A H -0.7940 -1.3380 -0.6610 0.330 Uiso 0.50 1 calc PR B -3
H13B H -0.8579 -1.3440 -0.6229 0.330 Uiso 0.50 1 calc PR B -3
C14 C -0.861(3) -1.433(3) -0.633(3) 0.114(18) Uani 0.50 1 d PD B -3
H14A H -0.8388 -1.4444 -0.6691 0.137 Uiso 0.50 1 calc PR B -3
H14B H -0.8581 -1.4548 -0.5904 0.137 Uiso 0.50 1 calc PR B -3
C15 C -0.952(3) -1.483(6) -0.716(3) 0.270(18) Uani 0.50 1 d PDU B -3
H15A H -0.9549 -1.5269 -0.7217 0.325 Uiso 0.50 1 calc PR B -3
H15B H -0.9194 -1.4518 -0.7495 0.325 Uiso 0.50 1 calc PR B -3
C16 C -1.019(3) -1.490(6) -0.729(3) 0.273(18) Uani 0.50 1 d PDU B -3
H16A H -1.0146 -1.4452 -0.7269 0.327 Uiso 0.50 1 calc PR B -3
H16B H -1.0339 -1.5083 -0.7747 0.327 Uiso 0.50 1 calc PR B -3
C17 C -1.113(5) -1.515(4) -0.654(6) 0.276(18) Uani 0.50 1 d PDU B -3
H17A H -1.1252 -1.4934 -0.6903 0.331 Uiso 0.50 1 calc PR B -3
H17B H -1.0923 -1.4828 -0.6166 0.331 Uiso 0.50 1 calc PR B -3
C18 C -1.174(3) -1.575(4) -0.629(4) 0.271(18) Uani 0.50 1 d PDU B -3
H18A H -1.2060 -1.5960 -0.6673 0.325 Uiso 0.50 1 calc PR B -3
H18B H -1.1626 -1.6080 -0.6116 0.325 Uiso 0.50 1 calc PR B -3
C19 C -1.176(5) -1.540(4) -0.512(3) 0.272(18) Uani 0.50 1 d PDU B -3
H19A H -1.1963 -1.5178 -0.4864 0.326 Uiso 0.50 1 calc PR B -3
H19B H -1.1276 -1.5072 -0.5174 0.326 Uiso 0.50 1 calc PR B -3
C20 C -1.184(5) -1.599(5) -0.473(3) 0.272(18) Uani 0.50 1 d PDU B -3
H20A H -1.2133 -1.6398 -0.4989 0.326 Uiso 0.50 1 calc PR B -3
H20B H -1.1399 -1.5953 -0.4679 0.326 Uiso 0.50 1 calc PR B -3
C21 C -1.178(4) -1.548(4) -0.363(4) 0.272(18) Uani 0.50 1 d PDU B -3
H21A H -1.2112 -1.5413 -0.3374 0.327 Uiso 0.50 1 calc PR B -3
H21B H -1.1501 -1.5066 -0.3895 0.327 Uiso 0.50 1 calc PR B -3
C22 C -1.135(3) -1.559(6) -0.315(4) 0.268(18) Uani 0.50 1 d PDU B -3
H22A H -1.1545 -1.6078 -0.3071 0.322 Uiso 0.50 1 calc PR B -3
H22B H -1.1336 -1.5380 -0.2707 0.322 Uiso 0.50 1 calc PR B -3
C23 C -1.066(4) -1.530(10) -0.343(4) 0.268(18) Uani 0.50 1 d PDU B -3
H23A H -1.0633 -1.5647 -0.3703 0.321 Uiso 0.50 1 calc PR B -3
H23B H -1.0567 -1.4924 -0.3729 0.321 Uiso 0.50 1 calc PR B -3
C24 C -1.016(3) -1.507(7) -0.287(5) 0.272(18) Uani 0.50 1 d PDU B -3
H24A H -1.0205 -1.5464 -0.2623 0.326 Uiso 0.50 1 calc PR B -3
H24B H -1.0243 -1.4794 -0.2554 0.326 Uiso 0.50 1 calc PR B -3
C25 C -0.947(4) -1.468(5) -0.315(6) 0.266(18) Uani 0.50 1 d PDU B -3
H25A H -0.9492 -1.4597 -0.3643 0.319 Uiso 0.50 1 calc PR B -3
H25B H -0.9236 -1.4937 -0.3102 0.319 Uiso 0.50 1 calc PR B -3
C26 C -0.909(5) -1.403(5) -0.279(4) 0.268(18) Uani 0.50 1 d PDU B -3
H26A H -0.9403 -1.3953 -0.2510 0.322 Uiso 0.50 1 calc PR B -3
H26B H -0.8759 -1.4043 -0.2484 0.322 Uiso 0.50 1 calc PR B -3
C27 C -0.874(5) -1.347(4) -0.328(5) 0.273(18) Uani 0.50 1 d PDU B -3
H27A H -0.8702 -1.3058 -0.3090 0.327 Uiso 0.50 1 calc PR B -3
H27B H -0.9012 -1.3578 -0.3705 0.327 Uiso 0.50 1 calc PR B -3
C28 C -0.807(4) -1.337(5) -0.345(4) 0.273(18) Uani 0.50 1 d PDU B -3
H28A H -0.7791 -1.2913 -0.3641 0.327 Uiso 0.50 1 calc PR B -3
H28B H -0.7852 -1.3393 -0.3026 0.327 Uiso 0.50 1 calc PR B -3

loop_
_atom_site_aniso_label
_atom_site_aniso_U_11
_atom_site_aniso_U_22
_atom_site_aniso_U_33
_atom_site_aniso_U_23
_atom_site_aniso_U_13
_atom_site_aniso_U_12
Cu1 0.087(2) 0.0489(17) 0.112(3) 0.0234(12) 0.0114(14) 0.0250(13)
O1W 0.25(3) 0.050(10) 0.23(3) 0.026(13) 0.04(3) 0.026(14)
O1 0.149(17) 0.063(9) 0.136(14) 0.016(10) 0.042(13) 0.043(10)
O2 0.114(12) 0.074(10) 0.128(13) 0.028(9) 0.024(10) 0.052(9)
O3 0.144(17) 0.123(14) 0.148(15) 0.030(12) 0.057(13) 0.096(14)
O4 0.097(11) 0.084(10) 0.135(14) -0.010(10) 0.022(10) 0.052(9)
C1 0.13(2) 0.087(17) 0.107(19) 0.037(14) 0.024(16) 0.052(16)
C2 0.102(18) 0.089(16) 0.118(19) -0.013(14) 0.003(14) 0.063(15)
C3 0.103(19) 0.080(15) 0.14(2) 0.014(15) 0.004(17) 0.047(14)
C4 0.097(17) 0.071(13) 0.113(17) 0.015(12) 0.012(14) 0.048(13)
C5 0.11(2) 0.087(16) 0.13(2) -0.007(15) 0.011(17) 0.064(16)
C6 0.18(4) 0.15(3) 0.23(4) 0.01(3) 0.06(3) 0.11(3)
C7 0.25(5) 0.10(2) 0.30(6) 0.05(3) 0.13(5) 0.12(3)
C8 0.16(3) 0.09(2) 0.21(4) 0.07(2) 0.05(3) 0.06(2)
N1 0.12(6) 0.15(7) 0.54(12) 0.15(9) 0.12(8) 0.10(7)
C9 0.08(5) 0.12(8) 0.55(13) 0.11(9) 0.10(8) 0.04(6)
O5 0.27(3) 0.30(3) 0.21(3) -0.01(2) 0.07(2) 0.10(3)
O6 0.27(3) 0.30(3) 0.21(3) -0.01(2) 0.06(2) 0.11(3)
O7 0.26(3) 0.29(3) 0.20(3) -0.01(2) 0.07(2) 0.11(3)
O8 0.26(3) 0.29(3) 0.20(3) -0.01(2) 0.07(2) 0.12(3)
O9 0.27(3) 0.30(3) 0.21(3) -0.01(2) 0.06(2) 0.11(3)
O10 0.26(3) 0.30(3) 0.20(3) -0.01(2) 0.07(2) 0.11(3)
C11 0.27(3) 0.30(3) 0.21(3) 0.00(2) 0.06(2) 0.11(3)
C12 0.27(3) 0.30(3) 0.21(3) 0.00(2) 0.06(2) 0.11(3)
C13 0.27(3) 0.30(3) 0.21(3) 0.00(2) 0.07(2) 0.11(3)
C14 0.13(5) 0.11(4) 0.12(4) 0.03(3) -0.01(3) 0.07(4)
C15 0.27(3) 0.30(3) 0.21(3) -0.01(2) 0.06(2) 0.11(3)
C16 0.27(3) 0.30(3) 0.21(3) -0.01(2) 0.07(2) 0.11(3)
C17 0.27(3) 0.30(3) 0.21(3) 0.00(2) 0.06(2) 0.11(3)
C18 0.27(3) 0.30(3) 0.21(3) 0.00(2) 0.07(2) 0.11(3)
C19 0.27(3) 0.30(3) 0.21(3) -0.01(2) 0.07(2) 0.11(3)
C20 0.27(3) 0.30(3) 0.21(3) -0.01(2) 0.07(2) 0.11(3)
C21 0.27(3) 0.30(3) 0.21(3) -0.01(2) 0.07(2) 0.11(3)
C22 0.27(3) 0.30(3) 0.21(3) -0.01(2) 0.07(2) 0.11(3)
C23 0.27(3) 0.29(3) 0.20(3) -0.01(2) 0.07(2) 0.11(3)
C24 0.27(3) 0.30(3) 0.21(3) 0.00(2) 0.06(2) 0.11(3)
C25 0.26(3) 0.29(3) 0.20(3) -0.01(2) 0.07(2) 0.11(3)
C26 0.26(3) 0.30(3) 0.21(3) -0.01(2) 0.07(2) 0.11(3)
C27 0.27(3) 0.30(3) 0.21(3) 0.00(2) 0.07(2) 0.11(3)
C28 0.27(3) 0.30(3) 0.21(3) -0.01(2) 0.07(2) 0.11(3)

loop_
_atom_type_symbol
_atom_type_description
_atom_type_scat_dispersion_real
_atom_type_scat_dispersion_imag
_atom_type_scat_source
C C 0.0033 0.0016 'International Tables Vol C Tables 4.2.6.8 and 6.1.1.4'
H H 0.0000 0.0000 'International Tables Vol C Tables 4.2.6.8 and 6.1.1.4'
N N 0.0061 0.0033 'International Tables Vol C Tables 4.2.6.8 and 6.1.1.4'
O O 0.0106 0.0060 'International Tables Vol C Tables 4.2.6.8 and 6.1.1.4'
Cu Cu 0.3201 1.2651 'International Tables Vol C Tables 4.2.6.8 and 6.1.1.4'

loop_
_geom_angle_atom_site_label_1
_geom_angle_atom_site_label_2
_geom_angle_atom_site_label_3
_geom_angle
_geom_angle_site_symmetry_1
_geom_angle_site_symmetry_3
O2 Cu1 O3 86.8(10) 16_313 11_644
O2 Cu1 O4 90.4(8) 16_313 8_224
O3 Cu1 O4 167.3(7) 11_644 8_224
O2 Cu1 O1 168.0(7) 16_313 .
O3 Cu1 O1 91.6(10) 11_644 .
O4 Cu1 O1 88.5(9) 8_224 .
O2 Cu1 O1W 95.2(11) 16_313 .
O3 Cu1 O1W 95.4(12) 11_644 .
O4 Cu1 O1W 97.2(11) 8_224 .
O1 Cu1 O1W 96.8(11) . .
O2 Cu1 Cu1 85.1(5) 16_313 16_313
O3 Cu1 Cu1 83.0(5) 11_644 16_313
O4 Cu1 Cu1 84.4(5) 8_224 16_313
O1 Cu1 Cu1 82.8(5) . 16_313
O1W Cu1 Cu1 178.4(10) . 16_313
Cu1 O1W H1WA 111.8 . .
Cu1 O1W H1WB 108.3 . .
H1WA O1W H1WB 109.5 . .
Cu1 O1W H1WC 108.3 . .
H1WA O1W H1WC 109.5 . .
H1WB O1W H1WC 109.5 . .
C1 O1 Cu1 123.8(19) . .
C1 O2 Cu1 122.1(16) . 16_313
C2 O3 Cu1 122.4(18) . 12_344
C2 O4 Cu1 121.5(17) . 6_425
O1 C1 O2 126(3) . .
O1 C1 C3 118(2) . .
O2 C1 C3 116(2) . .
O4 C2 O3 128(3) . .
O4 C2 C5 117(2) . .
O3 C2 C5 114(2) . .
C4 C3 C8 120.0 . .
C4 C3 C1 121.2(15) . .
C8 C3 C1 118.6(15) . .
C5 C4 C3 120.0 . .
C5 C4 H4A 120.0 . .
C3 C4 H4A 120.0 . .
C4 C5 C6 120.0 . .
C4 C5 C2 119.0(14) . .
C6 C5 C2 120.8(14) . .
C7 C6 C5 120.0 . .
C7 C6 H6A 120.0 . .
C5 C6 H6A 120.0 . .
N1 C7 C6 111(5) . .
N1 C7 C8 128(5) . .
C6 C7 C8 120.0 . .
N1 C7 C9 32(4) . .
C6 C7 C9 137(6) . .
C8 C7 C9 102(6) . .
C7 C8 C3 120.0 . .
C7 C8 H8A 120.0 . .
C3 C8 H8A 120.0 . .
C7 N1 H1NA 121.9 . .
C7 C9 H1NA 96.2 . .
C28 O5 C11 119(2) . .
C12 O6 C13 120(2) . .
C14 O7 C15 120(2) . .
C16 O8 C17 119(2) . .
C18 O9 C19 120(2) . .
C21 O10 C20 118.7(16) . .
O5 C11 C12 111.1(17) . .
O5 C11 H11A 109.4 . .
C12 C11 H11A 109.4 . .
O5 C11 H11B 109.4 . .
C12 C11 H11B 109.4 . .
H11A C11 H11B 108.0 . .
O6 C12 C11 111.4(17) . .
O6 C12 H12A 109.3 . .
C11 C12 H12A 109.3 . .
O6 C12 H12B 109.3 . .
C11 C12 H12B 109.3 . .
H12A C12 H12B 108.0 . .
O6 C13 C14 111.8(17) . .
O6 C13 H13A 109.3 . .
C14 C13 H13A 109.3 . .
O6 C13 H13B 109.3 . .
C14 C13 H13B 109.3 . .
H13A C13 H13B 107.9 . .
O7 C14 C13 112.1(17) . .
O7 C14 H14A 109.2 . .
C13 C14 H14A 109.2 . .
O7 C14 H14B 109.2 . .
C13 C14 H14B 109.2 . .
H14A C14 H14B 107.9 . .
O7 C15 C16 111.2(17) . .
O7 C15 H15A 109.4 . .
C16 C15 H15A 109.4 . .
O7 C15 H15B 109.4 . .
C16 C15 H15B 109.4 . .
H15A C15 H15B 108.0 . .
O8 C16 C15 111.4(17) . .
O8 C16 H16A 109.3 . .
C15 C16 H16A 109.3 . .
O8 C16 H16B 109.3 . .
C15 C16 H16B 109.3 . .
H16A C16 H16B 108.0 . .
O8 C17 C18 111.4(17) . .
O8 C17 H17A 109.4 . .
C18 C17 H17A 109.4 . .
O8 C17 H17B 109.4 . .
C18 C17 H17B 109.4 . .
H17A C17 H17B 108.0 . .
O9 C18 C17 111.5(17) . .
O9 C18 H18A 109.3 . .
C17 C18 H18A 109.3 . .
O9 C18 H18B 109.3 . .
C17 C18 H18B 109.3 . .
H18A C18 H18B 108.0 . .
O9 C19 C20 111.7(17) . .
O9 C19 H19A 109.3 . .
C20 C19 H19A 109.3 . .
O9 C19 H19B 109.3 . .
C20 C19 H19B 109.3 . .
H19A C19 H19B 107.9 . .
O10 C20 C19 111.4(17) . .
O10 C20 H20A 109.3 . .
C19 C20 H20A 109.3 . .
O10 C20 H20B 109.3 . .
C19 C20 H20B 109.3 . .
H20A C20 H20B 108.0 . .
O10 C21 C22 111.3(17) . .
O10 C21 H21A 109.4 . .
C22 C21 H21A 109.4 . .
O10 C21 H21B 109.4 . .
C22 C21 H21B 109.4 . .
H21A C21 H21B 108.0 . .
C21 C22 C23 109.9(17) . .
C21 C22 H22A 109.7 . .
C23 C22 H22A 109.7 . .
C21 C22 H22B 109.7 . .
C23 C22 H22B 109.7 . .
H22A C22 H22B 108.2 . .
C24 C23 C22 110.9(17) . .
C24 C23 H23A 109.5 . .
C22 C23 H23A 109.5 . .
C24 C23 H23B 109.5 . .
C22 C23 H23B 109.5 . .
H23A C23 H23B 108.0 . .
C23 C24 C25 110.8(17) . .
C23 C24 H24A 109.5 . .
C25 C24 H24A 109.5 . .
C23 C24 H24B 109.5 . .
C25 C24 H24B 109.5 . .
H24A C24 H24B 108.1 . .
C24 C25 C26 110.4(17) . .
C24 C25 H25A 109.6 . .
C26 C25 H25A 109.6 . .
C24 C25 H25B 109.6 . .
C26 C25 H25B 109.6 . .
H25A C25 H25B 108.1 . .
C27 C26 C25 110.4(17) . .
C27 C26 H26A 109.6 . .
C25 C26 H26A 109.6 . .
C27 C26 H26B 109.6 . .
C25 C26 H26B 109.6 . .
H26A C26 H26B 108.1 . .
C26 C27 C28 110.5(17) . .
C26 C27 H27A 109.5 . .
C28 C27 H27A 109.5 . .
C26 C27 H27B 109.5 . .
C28 C27 H27B 109.5 . .
H27A C27 H27B 108.1 . .
O5 C28 C27 111.0(17) . .
O5 C28 H28A 109.4 . .
C27 C28 H28A 109.4 . .
O5 C28 H28B 109.4 . .
C27 C28 H28B 109.4 . .
H28A C28 H28B 108.0 . .

loop_
_geom_bond_atom_site_label_1
_geom_bond_atom_site_label_2
_geom_bond_distance
_geom_bond_site_symmetry_2
Cu1 O2 1.904(18) 16_313
Cu1 O3 1.971(19) 11_644
Cu1 O4 1.966(18) 8_224
Cu1 O1 1.98(2) .
Cu1 O1W 2.088(18) .
Cu1 Cu1 2.648(4) 16_313
O1W H1WA 0.9800 .
O1W H1WB 0.9799 .
O1W H1WC 0.9799 .
O1 C1 1.20(3) .
O2 C1 1.32(3) .
O2 Cu1 1.904(18) 16_313
O3 C2 1.24(3) .
O3 Cu1 1.971(19) 12_344
O4 C2 1.22(3) .
O4 Cu1 1.966(18) 6_425
C1 C3 1.49(3) .
C2 C5 1.50(3) .
C3 C4 1.3900 .
C3 C8 1.3900 .
C4 C5 1.3900 .
C4 H4A 0.9500 .
C5 C6 1.3900 .
C6 C7 1.3900 .
C6 H6A 0.9500 .
C7 N1 1.38(3) .
C7 C8 1.3900 .
C7 C9 1.43(3) .
C8 H8A 0.9500 .
N1 H1NA 0.7936 .
C9 H1NA 1.1330 .
O5 C28 1.420(16) .
O5 C11 1.423(16) .
O6 C12 1.419(16) .
O6 C13 1.418(16) .
O7 C14 1.415(16) .
O7 C15 1.417(16) .
O8 C16 1.419(16) .
O8 C17 1.422(16) .
O9 C18 1.420(16) .
O9 C19 1.415(16) .
O10 C21 1.415(16) .
O10 C20 1.421(16) .
C11 C12 1.488(16) .
C11 H11A 0.9900 .
C11 H11B 0.9900 .
C12 H12A 0.9900 .
C12 H12B 0.9900 .
C13 C14 1.484(16) .
C13 H13A 0.9900 .
C13 H13B 0.9900 .
C14 H14A 0.9900 .
C14 H14B 0.9900 .
C15 C16 1.491(16) .
C15 H15A 0.9900 .
C15 H15B 0.9900 .
C16 H16A 0.9900 .
C16 H16B 0.9900 .
C17 C18 1.487(16) .
C17 H17A 0.9900 .
C17 H17B 0.9900 .
C18 H18A 0.9900 .
C18 H18B 0.9900 .
C19 C20 1.488(16) .
C19 H19A 0.9900 .
C19 H19B 0.9900 .
C20 H20A 0.9900 .
C20 H20B 0.9900 .
C21 C22 1.494(16) .
C21 H21A 0.9900 .
C21 H21B 0.9900 .
C22 C23 1.493(16) .
C22 H22A 0.9900 .
C22 H22B 0.9900 .
C23 C24 1.486(16) .
C23 H23A 0.9900 .
C23 H23B 0.9900 .
C24 C25 1.492(16) .
C24 H24A 0.9900 .
C24 H24B 0.9900 .
C25 C26 1.491(16) .
C25 H25A 0.9900 .
C25 H25B 0.9900 .
C26 C27 1.491(16) .
C26 H26A 0.9900 .
C26 H26B 0.9900 .
C27 C28 1.490(16) .
C27 H27A 0.9900 .
C27 H27B 0.9900 .
C28 H28A 0.9900 .
C28 H28B 0.9900 .

loop_
_platon_squeeze_void_nr
_platon_squeeze_void_average_x
_platon_squeeze_void_average_y
_platon_squeeze_void_average_z
_platon_squeeze_void_volume
_platon_squeeze_void_count_electrons
_platon_squeeze_void_content
1 0.000 0.000 0.000 21 7 ' '
2 0.333 0.667 0.167 177 46 ' '
3 0.667 0.333 -0.167 178 46 ' '
4 0.667 0.333 0.333 22 7 ' '
5 0.000 0.000 0.500 178 46 ' '
6 0.333 0.667 0.667 22 7 ' '
